data_7123446
loop_
_publ_author_name
'Weselski, Marek Damian'
'Ksi\;a\.zek, Maria'
'Mess, Pamela'
'Kusz, Joachim'
'Bronisz, Robert'

_publ_section_title
;
 &#x201C;Normal&#x201D; and &#x201C;reverse&#x201D; spin crossover induced
 by two different structural events in iron(II) coordination polymer
;
_journal_name_full 'Chemical Communications'
_journal_paper_doi 10.1039/C9CC02755F
_journal_year 2019
_chemical_formula_moiety
;
C28 H46 Fe N14, 2(C F3 O3 S), 4(C2 H3 N)
;
_chemical_formula_sum 'C38 H58 F6 Fe N18 O6 S2'
_chemical_formula_weight 1096.99
_space_group_crystal_system triclinic
_space_group_IT_number 2
_space_group_name_Hall '-P 1'
_space_group_name_H-M_alt 'P -1'
_symmetry_space_group_name_Hall '-P 1'
_symmetry_space_group_name_H-M 'P -1'
_atom_sites_solution_hydrogens geom
_audit_creation_method SHELXL-2018/3
_audit_update_record
;
2019-03-25 deposited with the CCDC.    2019-05-14 downloaded from the CCDC.
;
_cell_angle_alpha 69.846(6)
_cell_angle_beta 62.779(6)
_cell_angle_gamma 61.129(6)
_cell_formula_units_Z 1
_cell_length_a 11.8402(6)
_cell_length_b 11.9712(7)
_cell_length_c 11.8910(7)
_cell_measurement_reflns_used 4814
_cell_measurement_temperature 160(1)
_cell_measurement_theta_max 33.1300
_cell_measurement_theta_min 3.3450
_cell_volume 1295.84(16)
_computing_cell_refinement 'CrysAlisPro 1.171.38.41q (Rigaku OD, 2015)'
_computing_data_collection 'CrysAlisPro 1.171.38.41q (Rigaku OD, 2015)'
_computing_data_reduction 'CrysAlisPro 1.171.38.41q (Rigaku OD, 2015)'
_computing_structure_refinement 'SHELXL-2018/3 (Sheldrick, 2018)'
_computing_structure_solution 'SHELXS-2013 (Sheldrick, 2018)'
_diffrn_ambient_temperature 160(1)
_diffrn_detector_area_resol_mean 10.4498
_diffrn_measured_fraction_theta_full 0.998
_diffrn_measured_fraction_theta_max 0.998
_diffrn_measurement_device_type
;
SuperNova diffractometer (Agilent Technologies) with Atlas detector
;
_diffrn_measurement_method '\w scans'
_diffrn_radiation_type MoK\a
_diffrn_radiation_wavelength 0.71073
_diffrn_reflns_av_R_equivalents 0.0247
_diffrn_reflns_av_unetI/netI 0.0371
_diffrn_reflns_Laue_measured_fraction_full 0.998
_diffrn_reflns_Laue_measured_fraction_max 0.998
_diffrn_reflns_limit_h_max 14
_diffrn_reflns_limit_h_min -14
_diffrn_reflns_limit_k_max 14
_diffrn_reflns_limit_k_min -14
_diffrn_reflns_limit_l_max 14
_diffrn_reflns_limit_l_min -14
_diffrn_reflns_number 10706
_diffrn_reflns_point_group_measured_fraction_full 0.998
_diffrn_reflns_point_group_measured_fraction_max 0.998
_diffrn_reflns_theta_full 25.242
_diffrn_reflns_theta_max 26.372
_diffrn_reflns_theta_min 3.335
_diffrn_source 'micro-focus sealed X-ray tube'
_exptl_absorpt_coefficient_mu 0.454
_exptl_absorpt_correction_T_max 1.00000
_exptl_absorpt_correction_T_min 0.86686
_exptl_absorpt_correction_type multi-scan
_exptl_absorpt_process_details
;
CrysAlisPro 1.171.38.41q (Rigaku Oxford Diffraction, 2015)
Empirical absorption correction using spherical harmonics,
 implemented in SCALE3 ABSPACK scaling algorithm.
;
_exptl_crystal_density_diffrn 1.406
_exptl_crystal_description polyhedron
_exptl_crystal_F_000 572
_exptl_crystal_size_max 0.130
_exptl_crystal_size_mid 0.100
_exptl_crystal_size_min 0.030
_refine_diff_density_max 0.620
_refine_diff_density_min -0.418
_refine_diff_density_rms 0.058
_refine_ls_extinction_method none
_refine_ls_goodness_of_fit_ref 1.034
_refine_ls_hydrogen_treatment constr
_refine_ls_matrix_type full
_refine_ls_number_parameters 327
_refine_ls_number_reflns 5290
_refine_ls_number_restraints 0
_refine_ls_restrained_S_all 1.034
_refine_ls_R_factor_all 0.0521
_refine_ls_R_factor_gt 0.0412
_refine_ls_shift/su_max 0.000
_refine_ls_shift/su_mean 0.000
_refine_ls_structure_factor_coef Fsqd
_refine_ls_weighting_details 'w=1/[\s^2^(Fo^2^)+(0.0577P)^2^+0.5702P] where P=(Fo^2^+2Fc^2^)/3'
_refine_ls_weighting_scheme calc
_refine_ls_wR_factor_gt 0.1070
_refine_ls_wR_factor_ref 0.1156
_reflns_Friedel_coverage 0.000
_reflns_number_gt 4355
_reflns_number_total 5290
_reflns_threshold_expression 'I > 2\s(I)'
_cod_data_source_file c9cc02755f2.cif
_cod_data_source_block 5_rb18_pm30_2a_5_160k
_cod_database_code 7123446
_shelx_shelxl_version_number 2018/3
_shelx_space_group_comment
;
The symmetry employed for this shelxl refinement is uniquely defined
by the following loop, which should always be used as a source of
symmetry information in preference to the above space-group names.
They are only intended as comments.
;
_shelx_estimated_absorpt_t_min 0.943
_shelx_estimated_absorpt_t_max 0.987

loop_
_space_group_symop_operation_xyz
'x, y, z'
'-x, -y, -z'

loop_
_atom_site_label
_atom_site_type_symbol
_atom_site_fract_x
_atom_site_fract_y
_atom_site_fract_z
_atom_site_U_iso_or_equiv
_atom_site_adp_type
_atom_site_occupancy
_atom_site_site_symmetry_order
_atom_site_calc_flag
_atom_site_refinement_flags_posn
_atom_site_refinement_flags_adp
_atom_site_refinement_flags_occupancy
Fe1 Fe 0.000000 1.000000 0.500000 0.02041(12) Uani 1 2 d S . P
N11 N 0.15613(18) 0.63911(16) 0.41024(17) 0.0260(4) Uani 1 1 d . . .
N13 N 0.08752(17) 0.83689(16) 0.41884(17) 0.0261(4) Uani 1 1 d . . .
N12 N 0.09340(18) 0.72366(17) 0.49094(17) 0.0273(4) Uani 1 1 d . . .
C11 C 0.1768(2) 0.5031(2) 0.4615(2) 0.0315(5) Uani 1 1 d . . .
H11A H 0.169520 0.485198 0.551744 0.038 Uiso 1 1 calc R U .
H11B H 0.271051 0.447862 0.412399 0.038 Uiso 1 1 calc R U .
C12 C 0.0730(2) 0.4676(2) 0.4551(2) 0.0305(5) Uani 1 1 d . . .
H12A H 0.101022 0.372741 0.477563 0.037 Uiso 1 1 calc R U .
H12B H 0.074171 0.493152 0.366204 0.037 Uiso 1 1 calc R U .
C14 C 0.1464(2) 0.8232(2) 0.2932(2) 0.0276(4) Uani 1 1 d . . .
H14 H 0.154635 0.890675 0.222462 0.033 Uiso 1 1 calc R U .
C15 C 0.1919(2) 0.6962(2) 0.2858(2) 0.0280(4) Uani 1 1 d . . .
C16 C 0.2655(3) 0.6238(2) 0.1757(2) 0.0393(6) Uani 1 1 d . . .
H16A H 0.196650 0.617983 0.155005 0.047 Uiso 1 1 calc R U .
H16B H 0.325644 0.534774 0.201614 0.047 Uiso 1 1 calc R U .
C17 C 0.3522(3) 0.6855(2) 0.0569(2) 0.0421(6) Uani 1 1 d . . .
H17A H 0.293920 0.774503 0.031780 0.063 Uiso 1 1 calc R U .
H17B H 0.393838 0.636211 -0.012802 0.063 Uiso 1 1 calc R U .
H17C H 0.425151 0.685723 0.074688 0.063 Uiso 1 1 calc R U .
N1 N 0.29658(17) 1.12330(16) 0.20047(16) 0.0253(4) Uani 1 1 d . . .
N2 N 0.19886(18) 1.07498(16) 0.24859(17) 0.0267(4) Uani 1 1 d . . .
N3 N 0.16377(18) 1.05396(16) 0.37453(16) 0.0257(4) Uani 1 1 d . . .
C1 C 0.3552(2) 1.1609(2) 0.0607(2) 0.0296(5) Uani 1 1 d . . .
H1A H 0.359399 1.246149 0.043292 0.036 Uiso 1 1 calc R U .
H1B H 0.292696 1.170561 0.021201 0.036 Uiso 1 1 calc R U .
C2 C 0.4990(2) 1.0646(2) -0.0027(2) 0.0304(5) Uani 1 1 d . . .
H2A H 0.536228 1.101851 -0.093379 0.036 Uiso 1 1 calc R U .
H2B H 0.560380 1.050666 0.040258 0.036 Uiso 1 1 calc R U .
C4 C 0.2390(2) 1.08851(19) 0.4050(2) 0.0266(4) Uani 1 1 d . . .
H4 H 0.233285 1.082262 0.489136 0.032 Uiso 1 1 calc R U .
C5 C 0.3243(2) 1.1338(2) 0.2940(2) 0.0261(4) Uani 1 1 d . . .
C6 C 0.4215(2) 1.1924(2) 0.2691(2) 0.0328(5) Uani 1 1 d . . .
H6A H 0.386672 1.284048 0.229668 0.039 Uiso 1 1 calc R U .
H6B H 0.512659 1.146888 0.207689 0.039 Uiso 1 1 calc R U .
C7 C 0.4383(2) 1.1845(2) 0.3915(2) 0.0354(5) Uani 1 1 d . . .
H7A H 0.347143 1.218330 0.456834 0.053 Uiso 1 1 calc R U .
H7B H 0.490332 1.235785 0.373899 0.053 Uiso 1 1 calc R U .
H7C H 0.488145 1.094205 0.422413 0.053 Uiso 1 1 calc R U .
N23 N -0.09933(19) 1.09856(18) 0.37382(18) 0.0304(4) Uani 1 1 d . . .
C23 C -0.1542(2) 1.1510(2) 0.3018(2) 0.0316(5) Uani 1 1 d . . .
C231 C -0.2250(3) 1.2183(3) 0.2104(2) 0.0417(6) Uani 1 1 d . . .
H23A H -0.252985 1.160103 0.197676 0.063 Uiso 1 1 calc R U .
H23B H -0.162879 1.246500 0.128498 0.063 Uiso 1 1 calc R U .
H23C H -0.306811 1.293858 0.243293 0.063 Uiso 1 1 calc R U .
S1 S 0.76917(6) 0.84506(5) 0.24569(5) 0.03338(15) Uani 1 1 d . . .
C1S C 0.8938(2) 0.8591(2) 0.0853(2) 0.0360(5) Uani 1 1 d . . .
F2 F 0.92526(17) 0.76799(16) 0.02284(15) 0.0547(4) Uani 1 1 d . . .
F3 F 1.00962(17) 0.8500(2) 0.08573(18) 0.0726(6) Uani 1 1 d . . .
F4 F 0.84556(19) 0.97139(17) 0.01551(15) 0.0630(5) Uani 1 1 d . . .
O1 O 0.7538(2) 0.94466(19) 0.29814(18) 0.0523(5) Uani 1 1 d . . .
O2 O 0.8361(3) 0.71796(19) 0.30219(19) 0.0799(8) Uani 1 1 d . . .
O3 O 0.6521(2) 0.8672(3) 0.2215(2) 0.0687(7) Uani 1 1 d . . .
C99 C 0.0287(6) 0.4575(4) 0.1479(4) 0.0835(13) Uani 1 1 d . . .
N99 N 0.1408(5) 0.4565(4) 0.1025(5) 0.1107(15) Uani 1 1 d . . .
C98 C -0.1117(5) 0.4628(4) 0.2004(3) 0.0835(12) Uani 1 1 d . . .
H98A H -0.175273 0.539061 0.242799 0.125 Uiso 1 1 calc R U .
H98B H -0.116204 0.384725 0.262679 0.125 Uiso 1 1 calc R U .
H98C H -0.137857 0.468232 0.130901 0.125 Uiso 1 1 calc R U .
N89 N 0.5187(3) 0.5052(3) 0.3225(3) 0.0692(8) Uani 1 1 d . . .
C89 C 0.4865(3) 0.5994(3) 0.3536(3) 0.0471(6) Uani 1 1 d . . .
C88 C 0.4435(3) 0.7192(3) 0.3950(3) 0.0515(7) Uani 1 1 d . . .
H88A H 0.353202 0.778878 0.388482 0.077 Uiso 1 1 calc R U .
H88B H 0.511198 0.758324 0.340426 0.077 Uiso 1 1 calc R U .
H88C H 0.437190 0.701089 0.484156 0.077 Uiso 1 1 calc R U .

loop_
_atom_site_aniso_label
_atom_site_aniso_U_11
_atom_site_aniso_U_22
_atom_site_aniso_U_33
_atom_site_aniso_U_23
_atom_site_aniso_U_13
_atom_site_aniso_U_12
Fe1 0.0227(2) 0.0210(2) 0.0204(2) -0.00243(15) -0.00513(16) -0.01351(16)
N11 0.0269(9) 0.0223(9) 0.0301(9) 0.0022(7) -0.0107(7) -0.0141(7)
N13 0.0263(9) 0.0256(9) 0.0286(9) 0.0025(7) -0.0098(7) -0.0161(7)
N12 0.0277(9) 0.0255(9) 0.0277(9) 0.0021(7) -0.0088(7) -0.0149(7)
C11 0.0321(12) 0.0217(10) 0.0389(12) 0.0060(9) -0.0143(10) -0.0146(9)
C12 0.0326(12) 0.0234(10) 0.0347(12) 0.0005(9) -0.0088(10) -0.0165(9)
C14 0.0348(11) 0.0265(11) 0.0246(10) 0.0017(8) -0.0096(9) -0.0190(9)
C15 0.0339(11) 0.0273(11) 0.0276(11) 0.0012(8) -0.0112(9) -0.0188(9)
C16 0.0540(15) 0.0317(12) 0.0347(13) -0.0038(10) -0.0112(11) -0.0238(11)
C17 0.0484(15) 0.0399(14) 0.0332(13) -0.0060(10) -0.0068(11) -0.0208(12)
N1 0.0257(9) 0.0246(9) 0.0259(9) -0.0065(7) -0.0063(7) -0.0110(7)
N2 0.0309(9) 0.0249(9) 0.0276(9) -0.0042(7) -0.0081(7) -0.0154(7)
N3 0.0322(9) 0.0227(9) 0.0252(9) -0.0044(7) -0.0090(7) -0.0137(7)
C1 0.0343(11) 0.0302(11) 0.0252(10) -0.0035(9) -0.0081(9) -0.0161(9)
C2 0.0336(12) 0.0354(12) 0.0244(10) -0.0070(9) -0.0037(9) -0.0197(10)
C4 0.0297(11) 0.0259(10) 0.0277(10) -0.0069(8) -0.0093(9) -0.0124(9)
C5 0.0251(10) 0.0260(10) 0.0288(11) -0.0091(8) -0.0076(9) -0.0098(8)
C6 0.0315(12) 0.0409(13) 0.0320(12) -0.0111(10) -0.0042(9) -0.0214(10)
C7 0.0286(11) 0.0428(13) 0.0397(13) -0.0156(11) -0.0082(10) -0.0151(10)
N23 0.0298(10) 0.0317(10) 0.0329(10) -0.0110(8) -0.0017(8) -0.0192(8)
C23 0.0287(11) 0.0322(12) 0.0322(12) -0.0111(10) 0.0002(10) -0.0170(9)
C231 0.0392(13) 0.0457(14) 0.0393(13) -0.0063(11) -0.0121(11) -0.0178(11)
S1 0.0419(3) 0.0300(3) 0.0271(3) -0.0020(2) -0.0093(2) -0.0174(2)
C1S 0.0345(12) 0.0449(14) 0.0333(12) -0.0048(10) -0.0114(10) -0.0203(11)
F2 0.0560(10) 0.0648(11) 0.0417(8) -0.0255(8) -0.0074(7) -0.0202(8)
F3 0.0389(9) 0.1294(17) 0.0627(11) -0.0317(11) -0.0092(8) -0.0397(10)
F4 0.0836(13) 0.0561(10) 0.0426(9) 0.0189(8) -0.0230(9) -0.0394(9)
O1 0.0654(13) 0.0509(11) 0.0444(11) -0.0203(9) -0.0093(9) -0.0263(10)
O2 0.130(2) 0.0324(11) 0.0376(11) 0.0084(8) -0.0267(13) -0.0150(12)
O3 0.0510(12) 0.124(2) 0.0482(12) -0.0186(13) -0.0036(10) -0.0564(13)
C99 0.140(4) 0.048(2) 0.085(3) -0.0178(18) -0.073(3) -0.017(2)
N99 0.113(3) 0.076(2) 0.165(4) -0.066(3) -0.082(3) 0.009(2)
C98 0.138(4) 0.091(3) 0.057(2) 0.0045(19) -0.034(2) -0.082(3)
N89 0.0628(17) 0.0581(17) 0.084(2) -0.0228(15) -0.0280(15) -0.0120(14)
C89 0.0384(14) 0.0509(17) 0.0503(16) -0.0066(13) -0.0160(12) -0.0167(12)
C88 0.0494(16) 0.0519(17) 0.0599(18) -0.0066(14) -0.0189(14) -0.0265(13)

loop_
_atom_type_symbol
_atom_type_description
_atom_type_scat_dispersion_real
_atom_type_scat_dispersion_imag
_atom_type_scat_source
C C 0.0033 0.0016 'International Tables Vol C Tables 4.2.6.8 and 6.1.1.4'
H H 0.0000 0.0000 'International Tables Vol C Tables 4.2.6.8 and 6.1.1.4'
N N 0.0061 0.0033 'International Tables Vol C Tables 4.2.6.8 and 6.1.1.4'
F F 0.0171 0.0103 'International Tables Vol C Tables 4.2.6.8 and 6.1.1.4'
S S 0.1246 0.1234 'International Tables Vol C Tables 4.2.6.8 and 6.1.1.4'
Fe Fe 0.3463 0.8444 'International Tables Vol C Tables 4.2.6.8 and 6.1.1.4'
O O 0.0106 0.0060 'International Tables Vol C Tables 4.2.6.8 and 6.1.1.4'

loop_
_geom_angle_atom_site_label_1
_geom_angle_atom_site_label_2
_geom_angle_atom_site_label_3
_geom_angle
_geom_angle_site_symmetry_1
_geom_angle_site_symmetry_3
N23 Fe1 N23 180.0 2_576 .
N23 Fe1 N13 90.68(7) 2_576 .
N23 Fe1 N13 89.32(7) . .
N23 Fe1 N13 89.32(7) 2_576 2_576
N23 Fe1 N13 90.68(7) . 2_576
N13 Fe1 N13 180.0 . 2_576
N23 Fe1 N3 89.86(7) 2_576 .
N23 Fe1 N3 90.14(7) . .
N13 Fe1 N3 91.23(6) . .
N13 Fe1 N3 88.77(6) 2_576 .
N23 Fe1 N3 90.14(7) 2_576 2_576
N23 Fe1 N3 89.85(7) . 2_576
N13 Fe1 N3 88.77(6) . 2_576
N13 Fe1 N3 91.23(6) 2_576 2_576
N3 Fe1 N3 180.0 . 2_576
N12 N11 C15 112.08(17) . .
N12 N11 C11 119.55(17) . .
C15 N11 C11 128.37(18) . .
N12 N13 C14 109.44(17) . .
N12 N13 Fe1 120.93(13) . .
C14 N13 Fe1 129.63(14) . .
N13 N12 N11 106.15(16) . .
N11 C11 C12 112.77(17) . .
N11 C11 H11A 109.0 . .
C12 C11 H11A 109.0 . .
N11 C11 H11B 109.0 . .
C12 C11 H11B 109.0 . .
H11A C11 H11B 107.8 . .
C11 C12 C12 112.8(2) . 2_566
C11 C12 H12A 109.0 . .
C12 C12 H12A 109.0 2_566 .
C11 C12 H12B 109.0 . .
C12 C12 H12B 109.0 2_566 .
H12A C12 H12B 107.8 . .
N13 C14 C15 108.60(18) . .
N13 C14 H14 125.7 . .
C15 C14 H14 125.7 . .
N11 C15 C14 103.73(18) . .
N11 C15 C16 123.34(19) . .
C14 C15 C16 132.9(2) . .
C15 C16 C17 113.42(19) . .
C15 C16 H16A 108.9 . .
C17 C16 H16A 108.9 . .
C15 C16 H16B 108.9 . .
C17 C16 H16B 108.9 . .
H16A C16 H16B 107.7 . .
C16 C17 H17A 109.5 . .
C16 C17 H17B 109.5 . .
H17A C17 H17B 109.5 . .
C16 C17 H17C 109.5 . .
H17A C17 H17C 109.5 . .
H17B C17 H17C 109.5 . .
N2 N1 C5 111.85(17) . .
N2 N1 C1 119.52(17) . .
C5 N1 C1 128.60(18) . .
N3 N2 N1 105.98(16) . .
N2 N3 C4 109.49(17) . .
N2 N3 Fe1 122.96(13) . .
C4 N3 Fe1 127.07(14) . .
N1 C1 C2 113.80(18) . .
N1 C1 H1A 108.8 . .
C2 C1 H1A 108.8 . .
N1 C1 H1B 108.8 . .
C2 C1 H1B 108.8 . .
H1A C1 H1B 107.7 . .
C2 C2 C1 113.2(2) 2_675 .
C2 C2 H2A 108.9 2_675 .
C1 C2 H2A 108.9 . .
C2 C2 H2B 108.9 2_675 .
C1 C2 H2B 108.9 . .
H2A C2 H2B 107.8 . .
N3 C4 C5 108.48(18) . .
N3 C4 H4 125.8 . .
C5 C4 H4 125.8 . .
N1 C5 C4 104.20(18) . .
N1 C5 C6 123.53(19) . .
C4 C5 C6 132.13(19) . .
C5 C6 C7 111.89(19) . .
C5 C6 H6A 109.2 . .
C7 C6 H6A 109.2 . .
C5 C6 H6B 109.2 . .
C7 C6 H6B 109.2 . .
H6A C6 H6B 107.9 . .
C6 C7 H7A 109.5 . .
C6 C7 H7B 109.5 . .
H7A C7 H7B 109.5 . .
C6 C7 H7C 109.5 . .
H7A C7 H7C 109.5 . .
H7B C7 H7C 109.5 . .
C23 N23 Fe1 178.12(18) . .
N23 C23 C231 179.6(3) . .
C23 C231 H23A 109.5 . .
C23 C231 H23B 109.5 . .
H23A C231 H23B 109.5 . .
C23 C231 H23C 109.5 . .
H23A C231 H23C 109.5 . .
H23B C231 H23C 109.5 . .
O2 S1 O3 116.24(17) . .
O2 S1 O1 114.17(14) . .
O3 S1 O1 115.09(14) . .
O2 S1 C1S 103.17(13) . .
O3 S1 C1S 102.33(11) . .
O1 S1 C1S 103.19(12) . .
F4 C1S F3 106.6(2) . .
F4 C1S F2 106.39(19) . .
F3 C1S F2 108.2(2) . .
F4 C1S S1 111.68(17) . .
F3 C1S S1 112.24(17) . .
F2 C1S S1 111.38(16) . .
N99 C99 C98 177.8(5) . .
C99 C98 H98A 109.5 . .
C99 C98 H98B 109.5 . .
H98A C98 H98B 109.5 . .
C99 C98 H98C 109.5 . .
H98A C98 H98C 109.5 . .
H98B C98 H98C 109.5 . .
N89 C89 C88 179.1(4) . .
C89 C88 H88A 109.5 . .
C89 C88 H88B 109.5 . .
H88A C88 H88B 109.5 . .
C89 C88 H88C 109.5 . .
H88A C88 H88C 109.5 . .
H88B C88 H88C 109.5 . .

loop_
_geom_bond_atom_site_label_1
_geom_bond_atom_site_label_2
_geom_bond_distance
_geom_bond_site_symmetry_2
Fe1 N23 2.020(2) 2_576
Fe1 N23 2.020(2) .
Fe1 N13 2.0610(17) .
Fe1 N13 2.0611(17) 2_576
Fe1 N3 2.0742(17) .
Fe1 N3 2.0742(17) 2_576
N11 N12 1.337(2) .
N11 C15 1.358(3) .
N11 C11 1.466(3) .
N13 N12 1.319(2) .
N13 C14 1.360(3) .
C11 C12 1.519(3) .
C11 H11A 0.9900 .
C11 H11B 0.9900 .
C12 C12 1.523(4) 2_566
C12 H12A 0.9900 .
C12 H12B 0.9900 .
C14 C15 1.367(3) .
C14 H14 0.9500 .
C15 C16 1.494(3) .
C16 C17 1.510(3) .
C16 H16A 0.9900 .
C16 H16B 0.9900 .
C17 H17A 0.9800 .
C17 H17B 0.9800 .
C17 H17C 0.9800 .
N1 N2 1.347(2) .
N1 C5 1.353(3) .
N1 C1 1.476(3) .
N2 N3 1.323(2) .
N3 C4 1.360(3) .
C1 C2 1.525(3) .
C1 H1A 0.9900 .
C1 H1B 0.9900 .
C2 C2 1.514(4) 2_675
C2 H2A 0.9900 .
C2 H2B 0.9900 .
C4 C5 1.369(3) .
C4 H4 0.9500 .
C5 C6 1.493(3) .
C6 C7 1.521(3) .
C6 H6A 0.9900 .
C6 H6B 0.9900 .
C7 H7A 0.9800 .
C7 H7B 0.9800 .
C7 H7C 0.9800 .
N23 C23 1.138(3) .
C23 C231 1.453(3) .
C231 H23A 0.9800 .
C231 H23B 0.9800 .
C231 H23C 0.9800 .
S1 O2 1.419(2) .
S1 O3 1.425(2) .
S1 O1 1.4290(18) .
S1 C1S 1.812(2) .
C1S F4 1.321(3) .
C1S F3 1.325(3) .
C1S F2 1.339(3) .
C99 N99 1.178(6) .
C99 C98 1.460(7) .
C98 H98A 0.9800 .
C98 H98B 0.9800 .
C98 H98C 0.9800 .
N89 C89 1.138(4) .
C89 C88 1.453(4) .
C88 H88A 0.9800 .
C88 H88B 0.9800 .
C88 H88C 0.9800 .

loop_
_geom_torsion_atom_site_label_1
_geom_torsion_atom_site_label_2
_geom_torsion_atom_site_label_3
_geom_torsion_atom_site_label_4
_geom_torsion
_geom_torsion_site_symmetry_4
C14 N13 N12 N11 0.0(2) .
Fe1 N13 N12 N11 -179.55(12) .
C15 N11 N12 N13 0.3(2) .
C11 N11 N12 N13 -179.12(16) .
N12 N11 C11 C12 101.7(2) .
C15 N11 C11 C12 -77.6(3) .
N11 C11 C12 C12 -67.8(3) 2_566
N12 N13 C14 C15 -0.3(2) .
Fe1 N13 C14 C15 179.22(14) .
N12 N11 C15 C14 -0.5(2) .
C11 N11 C15 C14 178.88(19) .
N12 N11 C15 C16 178.9(2) .
C11 N11 C15 C16 -1.7(3) .
N13 C14 C15 N11 0.4(2) .
N13 C14 C15 C16 -178.9(2) .
N11 C15 C16 C17 -152.4(2) .
C14 C15 C16 C17 26.8(4) .
C5 N1 N2 N3 -0.1(2) .
C1 N1 N2 N3 -178.25(16) .
N1 N2 N3 C4 -0.1(2) .
N1 N2 N3 Fe1 172.43(12) .
N2 N1 C1 C2 -103.8(2) .
C5 N1 C1 C2 78.5(3) .
N1 C1 C2 C2 66.3(3) 2_675
N2 N3 C4 C5 0.4(2) .
Fe1 N3 C4 C5 -171.83(13) .
N2 N1 C5 C4 0.3(2) .
C1 N1 C5 C4 178.24(19) .
N2 N1 C5 C6 -175.85(19) .
C1 N1 C5 C6 2.0(3) .
N3 C4 C5 N1 -0.4(2) .
N3 C4 C5 C6 175.3(2) .
N1 C5 C6 C7 -176.90(19) .
C4 C5 C6 C7 8.1(3) .
O2 S1 C1S F4 177.13(19) .
O3 S1 C1S F4 56.1(2) .
O1 S1 C1S F4 -63.74(19) .
O2 S1 C1S F3 -63.2(2) .
O3 S1 C1S F3 175.7(2) .
O1 S1 C1S F3 55.9(2) .
O2 S1 C1S F2 58.3(2) .
O3 S1 C1S F2 -62.7(2) .
O1 S1 C1S F2 177.47(17) .
